data_2104878
loop_
_publ_author_name
'Budesinsky, Milos'
'Cisarova, Ivana'
'Podlaha, Jaroslav'
'Borremans, Frans'
'Martins, Jos\'e C.'
'Waroquier, Michel'
'Pauwels, Ewald'

_publ_section_title
;
 Structures of cyclic dipeptides: an X-ray and computational study of
 <i>cis</i>- and <i>trans</i>-<i>cyclo</i>(Pip-Phe),
 <i>cyclo</i>(Pro-Phe) and their <i>N</i>-methyl derivatives
;
_journal_issue 6
_journal_name_full 'Acta Crystallographica Section B'
_journal_page_first 662
_journal_page_last 677
_journal_paper_doi 10.1107/S0108768110040243
_journal_volume 66
_journal_year 2010
_chemical_formula_moiety 'C16 H20 N2 O2'
_chemical_formula_sum 'C16 H20 N2 O2'
_chemical_formula_weight 272.34
_chemical_name_systematic
;
 ?
;
_space_group_IT_number 1
_symmetry_cell_setting triclinic
_symmetry_space_group_name_Hall 'P 1'
_symmetry_space_group_name_H-M 'P 1'
_atom_sites_solution_hydrogens geom
_atom_sites_solution_primary direct
_atom_sites_solution_secondary difmap
_audit_creation_method SHELXL-97
_cell_angle_alpha 90.176(2)
_cell_angle_beta 79.737(2)
_cell_angle_gamma 70.800(2)
_cell_formula_units_Z 2
_cell_length_a 7.4277(2)
_cell_length_b 7.4388(3)
_cell_length_c 13.5369(5)
_cell_measurement_reflns_used 10488
_cell_measurement_temperature 150(2)
_cell_measurement_theta_max 27
_cell_measurement_theta_min 1
_cell_volume 693.52(4)
_computing_cell_refinement 'COLLECT and DENZO'
_computing_data_collection 'COLLECT (Hooft, 1998) and DENZO (Otwinowski & Minor, 1997)'
_computing_data_reduction 'COLLECT and DENZO'
_computing_structure_refinement 'SHELXL-97 (Sheldrick, 1997)'
_computing_structure_solution 'SIR92 (Altomare et al., 1994)'
_diffrn_ambient_temperature 150(2)
_diffrn_detector_area_resol_mean 9.091
_diffrn_measured_fraction_theta_full 0.980
_diffrn_measured_fraction_theta_max 0.980
_diffrn_measurement_device_type 'Nonius KappaCCD area detector'
_diffrn_measurement_method '\f and \w scans to fill the Ewald sphere'
_diffrn_radiation_monochromator graphite
_diffrn_radiation_source 'fine-focus sealed tube'
_diffrn_radiation_type MoK\a
_diffrn_radiation_wavelength 0.71070
_diffrn_reflns_av_R_equivalents 0.0700
_diffrn_reflns_av_sigmaI/netI 0.0418
_diffrn_reflns_limit_h_max 9
_diffrn_reflns_limit_h_min -9
_diffrn_reflns_limit_k_max 9
_diffrn_reflns_limit_k_min -9
_diffrn_reflns_limit_l_max 15
_diffrn_reflns_limit_l_min -17
_diffrn_reflns_number 11078
_diffrn_reflns_theta_full 27.18
_diffrn_reflns_theta_max 27.18
_diffrn_reflns_theta_min 2.91
_diffrn_standards_number 0
_exptl_absorpt_coefficient_mu 0.087
_exptl_absorpt_correction_type none
_exptl_crystal_colour colourless
_exptl_crystal_density_diffrn 1.304
_exptl_crystal_density_method 'not measured'
_exptl_crystal_description irregular
_exptl_crystal_F_000 292
_exptl_crystal_size_max 0.5
_exptl_crystal_size_mid 0.35
_exptl_crystal_size_min 0.25
_refine_diff_density_max 0.285
_refine_diff_density_min -0.243
_refine_ls_abs_structure_details 'Flack H D (1983), Acta Cryst. A39, 876-881'
_refine_ls_abs_structure_Flack 0.2(9)
_refine_ls_extinction_method none
_refine_ls_goodness_of_fit_ref 1.077
_refine_ls_hydrogen_treatment constr
_refine_ls_matrix_type full
_refine_ls_number_parameters 363
_refine_ls_number_reflns 5078
_refine_ls_number_restraints 3
_refine_ls_restrained_S_all 1.077
_refine_ls_R_factor_all 0.0410
_refine_ls_R_factor_gt 0.0394
_refine_ls_shift/su_max 0.000
_refine_ls_shift/su_mean 0.000
_refine_ls_structure_factor_coef Fsqd
_refine_ls_weighting_details 'calc w=1/[\s^2^(Fo^2^)+(0.0539P)^2^+0.1346P] where P=(Fo^2^+2Fc^2^)/3'
_refine_ls_weighting_scheme calc
_refine_ls_wR_factor_gt 0.0994
_refine_ls_wR_factor_ref 0.1008
_reflns_number_gt 4906
_reflns_number_total 5078
_reflns_threshold_expression I>2\s(I)
_cod_data_source_file so5040.cif
_cod_data_source_block 2a
_cod_database_code 2104878
_cod_database_fobs_code 2104878

loop_
_symmetry_equiv_pos_as_xyz
'x, y, z'

loop_
_atom_site_type_symbol
_atom_site_label
_atom_site_fract_x
_atom_site_fract_y
_atom_site_fract_z
_atom_site_U_iso_or_equiv
_atom_site_adp_type
_atom_site_calc_flag
_atom_site_refinement_flags
_atom_site_occupancy
_atom_site_disorder_assembly
_atom_site_disorder_group
N N1 0.6311(2) 0.2315(2) 0.08112(11) 0.0226(3) Uani d . 1 . .
C C2 0.6909(2) 0.0720(2) 0.02033(13) 0.0228(3) Uani d . 1 . .
O O2 0.59020(18) -0.0293(2) 0.01480(10) 0.0322(3) Uani d . 1 . .
C C3 0.8911(2) 0.0123(2) -0.04502(13) 0.0219(3) Uani d . 1 . .
H H3 0.8750 -0.0082 -0.1140 0.026 Uiso calc R 1 . .
N N4 0.9873(2) 0.1559(2) -0.04707(11) 0.0227(3) Uani d . 1 . .
C C4 1.1665(3) 0.1208(3) -0.12202(15) 0.0293(4) Uani d . 1 . .
H H4A 1.1761 0.2402 -0.1443 0.044 Uiso calc R 1 . .
H H4B 1.1640 0.0436 -0.1784 0.044 Uiso calc R 1 . .
H H4C 1.2764 0.0555 -0.0923 0.044 Uiso calc R 1 . .
C C5 0.9445(2) 0.2951(2) 0.02569(13) 0.0237(3) Uani d . 1 . .
O O5 1.0476(2) 0.39306(19) 0.03084(11) 0.0350(3) Uani d . 1 . .
C C6 0.7544(2) 0.3399(2) 0.10051(13) 0.0230(3) Uani d . 1 . .
H H6 0.6809 0.4744 0.0950 0.028 Uiso calc R 1 . .
C C7 0.7881(3) 0.3218(3) 0.20922(13) 0.0267(4) Uani d . 1 . .
H H7A 0.8645 0.1912 0.2179 0.032 Uiso calc R 1 . .
H H7B 0.8602 0.4036 0.2230 0.032 Uiso calc R 1 . .
C C8 0.5947(3) 0.3783(3) 0.28314(15) 0.0341(4) Uani d . 1 . .
H H8A 0.6188 0.3525 0.3507 0.041 Uiso calc R 1 . .
H H8B 0.5278 0.5142 0.2820 0.041 Uiso calc R 1 . .
C C9 0.4668(3) 0.2697(3) 0.25712(15) 0.0350(4) Uani d . 1 . .
H H9A 0.3411 0.3168 0.3016 0.042 Uiso calc R 1 . .
H H9B 0.5254 0.1355 0.2673 0.042 Uiso calc R 1 . .
C C10 0.4398(2) 0.2920(3) 0.14862(14) 0.0294(4) Uani d . 1 . .
H H10A 0.3650 0.2147 0.1323 0.035 Uiso calc R 1 . .
H H10B 0.3692 0.4242 0.1397 0.035 Uiso calc R 1 . .
C C11 1.0179(3) -0.1816(2) -0.01458(14) 0.0254(4) Uani d . 1 . .
H H11A 0.9570 -0.2761 -0.0234 0.030 Uiso calc R 1 . .
H H11B 1.1433 -0.2212 -0.0595 0.030 Uiso calc R 1 . .
C C12 1.0488(2) -0.1780(2) 0.09209(14) 0.0236(4) Uani d . 1 . .
C C13 0.9193(3) -0.2164(2) 0.16938(14) 0.0262(4) Uani d . 1 . .
H H13 0.8146 -0.2464 0.1545 0.031 Uiso calc R 1 . .
C C14 0.9434(3) -0.2110(3) 0.26848(15) 0.0310(4) Uani d . 1 . .
H H14 0.8561 -0.2382 0.3194 0.037 Uiso calc R 1 . .
C C15 1.0985(3) -0.1646(3) 0.29140(15) 0.0353(5) Uani d . 1 . .
H H15 1.1139 -0.1585 0.3579 0.042 Uiso calc R 1 . .
C C16 1.2297(3) -0.1275(3) 0.21547(17) 0.0356(5) Uani d . 1 . .
H H16 1.3347 -0.0984 0.2306 0.043 Uiso calc R 1 . .
C C17 1.2047(3) -0.1337(3) 0.11608(16) 0.0304(4) Uani d . 1 . .
H H17 1.2931 -0.1079 0.0652 0.036 Uiso calc R 1 . .
N N21 0.4899(2) 0.8958(2) 0.67886(10) 0.0215(3) Uani d . 1 . .
C C22 0.6232(2) 0.8630(2) 0.73778(13) 0.0228(3) Uani d . 1 . .
O O22 0.7237(2) 0.96498(19) 0.74289(10) 0.0323(3) Uani d . 1 . .
C C23 0.6511(2) 0.6939(2) 0.80252(13) 0.0224(3) Uani d . 1 . .
H H23 0.6387 0.7431 0.8715 0.027 Uiso calc R 1 . .
N N24 0.50558(19) 0.6001(2) 0.80523(11) 0.0218(3) Uani d . 1 . .
C C24 0.5026(3) 0.4597(3) 0.88025(14) 0.0293(4) Uani d . 1 . .
H H24A 0.3717 0.4618 0.9024 0.044 Uiso calc R 1 . .
H H24B 0.5519 0.4903 0.9367 0.044 Uiso calc R 1 . .
H H24C 0.5822 0.3349 0.8510 0.044 Uiso calc R 1 . .
C C25 0.4023(2) 0.6079(2) 0.73241(13) 0.0229(3) Uani d . 1 . .
O O25 0.30625(19) 0.50239(19) 0.72680(11) 0.0347(3) Uani d . 1 . .
C C26 0.3921(2) 0.7623(2) 0.65851(13) 0.0223(3) Uani d . 1 . .
H H26 0.2544 0.8377 0.6646 0.027 Uiso calc R 1 . .
C C27 0.4637(3) 0.6798(3) 0.54885(13) 0.0260(4) Uani d . 1 . .
H H27A 0.5994 0.6009 0.5394 0.031 Uiso calc R 1 . .
H H27B 0.3902 0.6001 0.5341 0.031 Uiso calc R 1 . .
C C28 0.4401(3) 0.8393(3) 0.47708(14) 0.0330(4) Uani d . 1 . .
H H28A 0.3029 0.9052 0.4791 0.040 Uiso calc R 1 . .
H H28B 0.4985 0.7848 0.4090 0.040 Uiso calc R 1 . .
C C29 0.5342(3) 0.9824(3) 0.50395(14) 0.0324(4) Uani d . 1 . .
H H29A 0.6741 0.9214 0.4926 0.039 Uiso calc R 1 . .
H H29B 0.5053 1.0882 0.4609 0.039 Uiso calc R 1 . .
C C210 0.4591(3) 1.0569(2) 0.61376(14) 0.0278(4) Uani d . 1 . .
H H21A 0.5269 1.1401 0.6313 0.033 Uiso calc R 1 . .
H H21B 0.3217 1.1302 0.6237 0.033 Uiso calc R 1 . .
C C211 0.8604(2) 0.5522(3) 0.77144(14) 0.0257(4) Uani d . 1 . .
H H21C 0.9509 0.6181 0.7785 0.031 Uiso calc R 1 . .
H H21D 0.8794 0.4504 0.8172 0.031 Uiso calc R 1 . .
C C212 0.9070(2) 0.4656(2) 0.66521(13) 0.0233(4) Uani d . 1 . .
C C213 0.8709(3) 0.2984(3) 0.64377(15) 0.0283(4) Uani d . 1 . .
H H213 0.8182 0.2386 0.6958 0.034 Uiso calc R 1 . .
C C214 0.9128(3) 0.2204(3) 0.54578(17) 0.0344(4) Uani d . 1 . .
H H214 0.8883 0.1087 0.5327 0.041 Uiso calc R 1 . .
C C215 0.9904(3) 0.3074(3) 0.46757(15) 0.0336(4) Uani d . 1 . .
H H215 1.0168 0.2557 0.4018 0.040 Uiso calc R 1 . .
C C216 1.0287(3) 0.4728(3) 0.48791(14) 0.0310(4) Uani d . 1 . .
H H216 1.0831 0.5312 0.4358 0.037 Uiso calc R 1 . .
C C217 0.9859(2) 0.5512(3) 0.58620(14) 0.0264(4) Uani d . 1 . .
H H217 1.0106 0.6629 0.5991 0.032 Uiso calc R 1 . .

loop_
_atom_site_aniso_label
_atom_site_aniso_U_11
_atom_site_aniso_U_22
_atom_site_aniso_U_33
_atom_site_aniso_U_12
_atom_site_aniso_U_13
_atom_site_aniso_U_23
N1 0.0209(7) 0.0233(7) 0.0218(7) -0.0066(6) -0.0011(5) -0.0020(6)
C2 0.0234(8) 0.0240(8) 0.0222(9) -0.0089(7) -0.0058(7) 0.0011(7)
O2 0.0298(7) 0.0336(7) 0.0358(7) -0.0159(6) -0.0029(6) -0.0062(6)
C3 0.0256(8) 0.0196(8) 0.0206(8) -0.0082(7) -0.0030(6) -0.0027(6)
N4 0.0238(7) 0.0197(7) 0.0235(7) -0.0081(6) -0.0005(5) 0.0000(6)
C4 0.0262(9) 0.0278(9) 0.0297(9) -0.0075(7) 0.0028(7) 0.0010(7)
C5 0.0264(8) 0.0179(8) 0.0256(9) -0.0054(7) -0.0056(7) 0.0019(6)
O5 0.0371(7) 0.0276(7) 0.0439(8) -0.0172(6) -0.0049(6) -0.0016(6)
C6 0.0276(9) 0.0153(7) 0.0256(9) -0.0057(7) -0.0063(7) 0.0002(6)
C7 0.0333(9) 0.0220(8) 0.0244(9) -0.0080(7) -0.0070(7) -0.0027(7)
C8 0.0388(10) 0.0343(10) 0.0228(9) -0.0059(8) -0.0017(8) -0.0065(8)
C9 0.0310(10) 0.0402(11) 0.0270(10) -0.0085(9) 0.0055(8) -0.0041(8)
C10 0.0200(8) 0.0317(10) 0.0312(10) -0.0041(7) 0.0001(7) -0.0045(8)
C11 0.0286(9) 0.0184(8) 0.0262(9) -0.0061(7) -0.0010(7) -0.0034(7)
C12 0.0251(8) 0.0142(7) 0.0289(9) -0.0031(6) -0.0053(7) 0.0008(6)
C13 0.0283(9) 0.0184(8) 0.0325(9) -0.0081(7) -0.0069(7) -0.0003(7)
C14 0.0373(10) 0.0260(9) 0.0283(9) -0.0099(8) -0.0038(8) 0.0032(7)
C15 0.0490(12) 0.0286(10) 0.0324(11) -0.0124(9) -0.0193(9) 0.0053(8)
C16 0.0375(10) 0.0297(10) 0.0489(12) -0.0158(8) -0.0232(9) 0.0088(9)
C17 0.0272(9) 0.0233(9) 0.0411(11) -0.0074(7) -0.0098(8) 0.0089(8)
N21 0.0246(7) 0.0194(7) 0.0209(7) -0.0077(6) -0.0047(6) 0.0005(5)
C22 0.0247(8) 0.0215(8) 0.0225(8) -0.0084(7) -0.0035(7) -0.0026(6)
O22 0.0394(7) 0.0313(7) 0.0358(7) -0.0208(6) -0.0147(6) 0.0060(6)
C23 0.0226(8) 0.0254(8) 0.0213(8) -0.0102(7) -0.0052(6) 0.0008(7)
N24 0.0206(7) 0.0211(7) 0.0235(7) -0.0073(6) -0.0030(5) 0.0022(5)
C24 0.0275(9) 0.0273(9) 0.0313(10) -0.0080(7) -0.0035(7) 0.0068(7)
C25 0.0153(7) 0.0233(8) 0.0290(9) -0.0059(6) -0.0022(6) -0.0013(7)
O25 0.0307(7) 0.0344(7) 0.0452(8) -0.0177(6) -0.0103(6) 0.0031(6)
C26 0.0179(7) 0.0229(8) 0.0253(8) -0.0055(6) -0.0046(6) -0.0031(7)
C27 0.0235(8) 0.0288(9) 0.0257(9) -0.0085(7) -0.0055(7) -0.0053(7)
C28 0.0382(11) 0.0363(10) 0.0229(9) -0.0077(9) -0.0108(8) -0.0007(8)
C29 0.0421(11) 0.0321(10) 0.0230(9) -0.0119(9) -0.0070(8) 0.0057(8)
C210 0.0342(10) 0.0202(8) 0.0280(9) -0.0059(7) -0.0094(7) 0.0041(7)
C211 0.0208(8) 0.0300(9) 0.0265(9) -0.0071(7) -0.0072(7) 0.0037(7)
C212 0.0165(7) 0.0236(8) 0.0283(9) -0.0044(7) -0.0054(7) 0.0004(7)
C213 0.0233(9) 0.0240(8) 0.0355(10) -0.0082(7) 0.0004(7) 0.0006(7)
C214 0.0282(9) 0.0274(9) 0.0462(12) -0.0100(8) -0.0024(8) -0.0090(8)
C215 0.0279(9) 0.0347(10) 0.0319(10) -0.0040(8) -0.0025(8) -0.0110(8)
C216 0.0266(9) 0.0344(10) 0.0280(10) -0.0071(8) -0.0012(7) 0.0033(8)
C217 0.0212(8) 0.0246(8) 0.0335(10) -0.0074(7) -0.0056(7) 0.0015(7)

loop_
_atom_type_symbol
_atom_type_description
_atom_type_scat_dispersion_real
_atom_type_scat_dispersion_imag
_atom_type_scat_source
C C 0.0033 0.0016 'International Tables Vol C Tables 4.2.6.8 and 6.1.1.4'
H H 0.0000 0.0000 'International Tables Vol C Tables 4.2.6.8 and 6.1.1.4'
N N 0.0061 0.0033 'International Tables Vol C Tables 4.2.6.8 and 6.1.1.4'
O O 0.0106 0.0060 'International Tables Vol C Tables 4.2.6.8 and 6.1.1.4'

loop_
_geom_angle_atom_site_label_1
_geom_angle_atom_site_label_2
_geom_angle_atom_site_label_3
_geom_angle_site_symmetry_1
_geom_angle_site_symmetry_3
_geom_angle
_geom_angle_publ_flag
C2 N1 C6 . . 124.78(14) ?
C2 N1 C10 . . 120.78(14) ?
C6 N1 C10 . . 113.58(13) ?
O2 C2 N1 . . 123.22(15) ?
O2 C2 C3 . . 117.96(14) ?
N1 C2 C3 . . 118.82(14) ?
N4 C3 C2 . . 114.35(13) ?
N4 C3 C11 . . 111.80(14) ?
C2 C3 C11 . . 109.80(14) ?
N4 C3 H3 . . 106.8 ?
C2 C3 H3 . . 106.8 ?
C11 C3 H3 . . 106.8 ?
C5 N4 C3 . . 124.19(14) ?
C5 N4 C4 . . 117.67(14) ?
C3 N4 C4 . . 116.88(14) ?
N4 C4 H4A . . 109.5 ?
N4 C4 H4B . . 109.5 ?
H4A C4 H4B . . 109.5 ?
N4 C4 H4C . . 109.5 ?
H4A C4 H4C . . 109.5 ?
H4B C4 H4C . . 109.5 ?
O5 C5 N4 . . 122.71(16) ?
O5 C5 C6 . . 118.97(15) ?
N4 C5 C6 . . 118.21(15) ?
N1 C6 C5 . . 114.98(13) ?
N1 C6 C7 . . 110.40(14) ?
C5 C6 C7 . . 111.53(14) ?
N1 C6 H6 . . 106.4 ?
C5 C6 H6 . . 106.4 ?
C7 C6 H6 . . 106.4 ?
C8 C7 C6 . . 110.53(15) ?
C8 C7 H7A . . 109.5 ?
C6 C7 H7A . . 109.5 ?
C8 C7 H7B . . 109.5 ?
C6 C7 H7B . . 109.5 ?
H7A C7 H7B . . 108.1 ?
C9 C8 C7 . . 111.44(15) ?
C9 C8 H8A . . 109.3 ?
C7 C8 H8A . . 109.3 ?
C9 C8 H8B . . 109.3 ?
C7 C8 H8B . . 109.3 ?
H8A C8 H8B . . 108.0 ?
C8 C9 C10 . . 111.17(16) ?
C8 C9 H9A . . 109.4 ?
C10 C9 H9A . . 109.4 ?
C8 C9 H9B . . 109.4 ?
C10 C9 H9B . . 109.4 ?
H9A C9 H9B . . 108.0 ?
N1 C10 C9 . . 109.56(14) ?
N1 C10 H10A . . 109.8 ?
C9 C10 H10A . . 109.8 ?
N1 C10 H10B . . 109.8 ?
C9 C10 H10B . . 109.8 ?
H10A C10 H10B . . 108.2 ?
C12 C11 C3 . . 113.82(13) ?
C12 C11 H11A . . 108.8 ?
C3 C11 H11A . . 108.8 ?
C12 C11 H11B . . 108.8 ?
C3 C11 H11B . . 108.8 ?
H11A C11 H11B . . 107.7 ?
C13 C12 C17 . . 118.49(17) ?
C13 C12 C11 . . 120.18(16) ?
C17 C12 C11 . . 121.32(16) ?
C14 C13 C12 . . 121.14(17) ?
C14 C13 H13 . . 119.4 ?
C12 C13 H13 . . 119.4 ?
C13 C14 C15 . . 119.73(18) ?
C13 C14 H14 . . 120.1 ?
C15 C14 H14 . . 120.1 ?
C16 C15 C14 . . 119.96(17) ?
C16 C15 H15 . . 120.0 ?
C14 C15 H15 . . 120.0 ?
C15 C16 C17 . . 119.96(17) ?
C15 C16 H16 . . 120.0 ?
C17 C16 H16 . . 120.0 ?
C12 C17 C16 . . 120.72(18) ?
C12 C17 H17 . . 119.6 ?
C16 C17 H17 . . 119.6 ?
C22 N21 C26 . . 124.54(15) ?
C22 N21 C210 . . 120.64(14) ?
C26 N21 C210 . . 113.85(13) ?
O22 C22 N21 . . 123.37(16) ?
O22 C22 C23 . . 118.02(15) ?
N21 C22 C23 . . 118.60(14) ?
N24 C23 C22 . . 114.55(13) ?
N24 C23 C211 . . 112.15(14) ?
C22 C23 C211 . . 109.77(14) ?
N24 C23 H23 . . 106.6 ?
C22 C23 H23 . . 106.6 ?
C211 C23 H23 . . 106.6 ?
C25 N24 C24 . . 117.94(14) ?
C25 N24 C23 . . 123.74(14) ?
C24 N24 C23 . . 117.07(14) ?
N24 C24 H24A . . 109.5 ?
N24 C24 H24B . . 109.5 ?
H24A C24 H24B . . 109.5 ?
N24 C24 H24C . . 109.5 ?
H24A C24 H24C . . 109.5 ?
H24B C24 H24C . . 109.5 ?
O25 C25 N24 . . 122.71(16) ?
O25 C25 C26 . . 118.64(15) ?
N24 C25 C26 . . 118.50(14) ?
N21 C26 C25 . . 114.78(14) ?
N21 C26 C27 . . 109.97(14) ?
C25 C26 C27 . . 112.28(14) ?
N21 C26 H26 . . 106.4 ?
C25 C26 H26 . . 106.4 ?
C27 C26 H26 . . 106.4 ?
C28 C27 C26 . . 110.57(14) ?
C28 C27 H27A . . 109.5 ?
C26 C27 H27A . . 109.5 ?
C28 C27 H27B . . 109.5 ?
C26 C27 H27B . . 109.5 ?
H27A C27 H27B . . 108.1 ?
C27 C28 C29 . . 111.93(15) ?
C27 C28 H28A . . 109.2 ?
C29 C28 H28A . . 109.2 ?
C27 C28 H28B . . 109.2 ?
C29 C28 H28B . . 109.2 ?
H28A C28 H28B . . 107.9 ?
C210 C29 C28 . . 110.50(16) ?
C210 C29 H29A . . 109.5 ?
C28 C29 H29A . . 109.5 ?
C210 C29 H29B . . 109.5 ?
C28 C29 H29B . . 109.5 ?
H29A C29 H29B . . 108.1 ?
N21 C210 C29 . . 109.72(14) ?
N21 C210 H21A . . 109.7 ?
C29 C210 H21A . . 109.7 ?
N21 C210 H21B . . 109.7 ?
C29 C210 H21B . . 109.7 ?
H21A C210 H21B . . 108.2 ?
C212 C211 C23 . . 113.88(14) ?
C212 C211 H21C . . 108.8 ?
C23 C211 H21C . . 108.8 ?
C212 C211 H21D . . 108.8 ?
C23 C211 H21D . . 108.8 ?
H21C C211 H21D . . 107.7 ?
C217 C212 C213 . . 118.33(16) ?
C217 C212 C211 . . 120.61(15) ?
C213 C212 C211 . . 121.06(16) ?
C214 C213 C212 . . 120.71(17) ?
C214 C213 H213 . . 119.6 ?
C212 C213 H213 . . 119.6 ?
C215 C214 C213 . . 120.48(18) ?
C215 C214 H214 . . 119.8 ?
C213 C214 H214 . . 119.8 ?
C214 C215 C216 . . 119.42(17) ?
C214 C215 H215 . . 120.3 ?
C216 C215 H215 . . 120.3 ?
C215 C216 C217 . . 120.01(18) ?
C215 C216 H216 . . 120.0 ?
C217 C216 H216 . . 120.0 ?
C212 C217 C216 . . 121.04(17) ?
C212 C217 H217 . . 119.5 ?
C216 C217 H217 . . 119.5 ?

loop_
_geom_bond_atom_site_label_1
_geom_bond_atom_site_label_2
_geom_bond_site_symmetry_2
_geom_bond_distance
_geom_bond_publ_flag
N1 C2 . 1.342(2) ?
N1 C6 . 1.459(2) ?
N1 C10 . 1.473(2) ?
C2 O2 . 1.234(2) ?
C2 C3 . 1.512(2) ?
C3 N4 . 1.466(2) ?
C3 C11 . 1.544(2) ?
C3 H3 . 0.9800 ?
N4 C5 . 1.345(2) ?
N4 C4 . 1.469(2) ?
C4 H4A . 0.9600 ?
C4 H4B . 0.9600 ?
C4 H4C . 0.9600 ?
C5 O5 . 1.228(2) ?
C5 C6 . 1.520(2) ?
C6 C7 . 1.535(2) ?
C6 H6 . 0.9800 ?
C7 C8 . 1.526(3) ?
C7 H7A . 0.9700 ?
C7 H7B . 0.9700 ?
C8 C9 . 1.517(3) ?
C8 H8A . 0.9700 ?
C8 H8B . 0.9700 ?
C9 C10 . 1.520(3) ?
C9 H9A . 0.9700 ?
C9 H9B . 0.9700 ?
C10 H10A . 0.9700 ?
C10 H10B . 0.9700 ?
C11 C12 . 1.504(3) ?
C11 H11A . 0.9700 ?
C11 H11B . 0.9700 ?
C12 C13 . 1.388(3) ?
C12 C17 . 1.393(2) ?
C13 C14 . 1.387(3) ?
C13 H13 . 0.9300 ?
C14 C15 . 1.390(3) ?
C14 H14 . 0.9300 ?
C15 C16 . 1.379(3) ?
C15 H15 . 0.9300 ?
C16 C17 . 1.393(3) ?
C16 H16 . 0.9300 ?
C17 H17 . 0.9300 ?
N21 C22 . 1.342(2) ?
N21 C26 . 1.460(2) ?
N21 C210 . 1.471(2) ?
C22 O22 . 1.236(2) ?
C22 C23 . 1.514(2) ?
C23 N24 . 1.462(2) ?
C23 C211 . 1.546(2) ?
C23 H23 . 0.9800 ?
N24 C25 . 1.343(2) ?
N24 C24 . 1.462(2) ?
C24 H24A . 0.9600 ?
C24 H24B . 0.9600 ?
C24 H24C . 0.9600 ?
C25 O25 . 1.232(2) ?
C25 C26 . 1.518(3) ?
C26 C27 . 1.537(2) ?
C26 H26 . 0.9800 ?
C27 C28 . 1.521(3) ?
C27 H27A . 0.9700 ?
C27 H27B . 0.9700 ?
C28 C29 . 1.527(3) ?
C28 H28A . 0.9700 ?
C28 H28B . 0.9700 ?
C29 C210 . 1.525(3) ?
C29 H29A . 0.9700 ?
C29 H29B . 0.9700 ?
C210 H21A . 0.9700 ?
C210 H21B . 0.9700 ?
C211 C212 . 1.508(2) ?
C211 H21C . 0.9700 ?
C211 H21D . 0.9700 ?
C212 C217 . 1.385(3) ?
C212 C213 . 1.396(2) ?
C213 C214 . 1.386(3) ?
C213 H213 . 0.9300 ?
C214 C215 . 1.380(3) ?
C214 H214 . 0.9300 ?
C215 C216 . 1.388(3) ?
C215 H215 . 0.9300 ?
C216 C217 . 1.391(3) ?
C216 H216 . 0.9300 ?
C217 H217 . 0.9300 ?

loop_
_geom_hbond_atom_site_label_D
_geom_hbond_atom_site_label_H
_geom_hbond_atom_site_label_A
_geom_hbond_site_symmetry_A
_geom_hbond_distance_DH
_geom_hbond_distance_HA
_geom_hbond_distance_DA
_geom_hbond_angle_DHA
C3 H3 O22 1_544 0.98 2.44 3.386(2) 161.0
C11 H11A O5 1_545 0.97 2.48 3.169(2) 127.9
C17 H17 O2 1_655 0.93 2.45 3.279(2) 148.8
C211 H21C O25 1_655 0.97 2.46 3.154(2) 128.5
C23 H23 O2 1_566 0.98 2.47 3.405(2) 160.0
C213 H213 O22 1_545 0.93 2.41 3.229(2) 146.2
